data_2108267
loop_
_publ_author_name
'Shukla, Rahul'
'Singh, Paramveer'
'Panini, Piyush'
'Chopra, Deepak'

_publ_section_title
;
 Similarities and differences in the crystal packing of
 halogen-substituted indole derivatives
;
_journal_coeditor_code AW5010SUP1
_journal_issue 4
_journal_name_full 'Acta Crystallographica Section B'
_journal_page_first
;
;
_journal_paper_doi 10.1107/S2052520618008090
_journal_volume 74
_journal_year 2018
_chemical_formula_moiety 'C13 H14 Cl N'
_chemical_formula_sum 'C13 H14 Cl N'
_chemical_formula_weight 219.70
_chemical_name_systematic
; 
 ? 
;
_space_group_IT_number 14
_symmetry_cell_setting monoclinic
_symmetry_Int_Tables_number 14
_symmetry_space_group_name_Hall '-P 2yn'
_symmetry_space_group_name_H-M 'P 1 21/n 1'
_atom_sites_solution_hydrogens geom
_atom_sites_solution_primary direct
_atom_sites_solution_secondary difmap
_audit_creation_method SHELXL-97
_cell_angle_alpha 90.00
_cell_angle_beta 101.405(2)
_cell_angle_gamma 90.00
_cell_formula_units_Z 8
_cell_length_a 9.8035(5)
_cell_length_b 22.7092(12)
_cell_length_c 9.9786(6)
_cell_measurement_reflns_used 9918
_cell_measurement_temperature 100(2)
_cell_measurement_theta_max 30.52
_cell_measurement_theta_min 2.66
_cell_volume 2177.7(2)
_computing_structure_refinement 'SHELXL-97 (Sheldrick, 1997)'
_computing_structure_solution 'SHELXS-97 (Sheldrick, 1990)'
_diffrn_ambient_temperature 100(2)
_diffrn_measured_fraction_theta_full 0.995
_diffrn_measured_fraction_theta_max 0.995
_diffrn_measurement_device_type 'Bruker APEX-II CCD'
_diffrn_measurement_method '\f and \w scans'
_diffrn_radiation_monochromator graphite
_diffrn_radiation_source 'fine-focus sealed tube'
_diffrn_radiation_type MoK\a
_diffrn_radiation_wavelength 0.71073
_diffrn_reflns_av_R_equivalents 0.0357
_diffrn_reflns_av_sigmaI/netI 0.0359
_diffrn_reflns_limit_h_max 14
_diffrn_reflns_limit_h_min -13
_diffrn_reflns_limit_k_max 32
_diffrn_reflns_limit_k_min -32
_diffrn_reflns_limit_l_max 14
_diffrn_reflns_limit_l_min -14
_diffrn_reflns_number 30504
_diffrn_reflns_theta_full 30.59
_diffrn_reflns_theta_max 30.59
_diffrn_reflns_theta_min 2.30
_exptl_absorpt_coefficient_mu 0.314
_exptl_absorpt_correction_T_max 0.9544
_exptl_absorpt_correction_T_min 0.8767
_exptl_absorpt_correction_type multi-scan
_exptl_absorpt_process_details SADABS
_exptl_crystal_colour COLOURLESS
_exptl_crystal_density_diffrn 1.340
_exptl_crystal_density_method 'not measured'
_exptl_crystal_description PLATE
_exptl_crystal_F_000 928
_exptl_crystal_size_max 0.43
_exptl_crystal_size_mid 0.28
_exptl_crystal_size_min 0.15
_refine_diff_density_max 0.420
_refine_diff_density_min -0.287
_refine_diff_density_rms 0.060
_refine_ls_extinction_method none
_refine_ls_goodness_of_fit_ref 1.031
_refine_ls_hydrogen_treatment constr
_refine_ls_matrix_type full
_refine_ls_number_parameters 271
_refine_ls_number_reflns 6657
_refine_ls_number_restraints 0
_refine_ls_restrained_S_all 1.031
_refine_ls_R_factor_all 0.0574
_refine_ls_R_factor_gt 0.0403
_refine_ls_shift/su_max 0.000
_refine_ls_shift/su_mean 0.000
_refine_ls_structure_factor_coef Fsqd
_refine_ls_weighting_details 'calc w=1/[\s^2^(Fo^2^)+(0.0428P)^2^+0.8539P] where P=(Fo^2^+2Fc^2^)/3'
_refine_ls_weighting_scheme calc
_refine_ls_wR_factor_gt 0.0898
_refine_ls_wR_factor_ref 0.0965
_reflns_number_gt 5351
_reflns_number_total 6657
_reflns_threshold_expression >2sigma(I)
_cod_data_source_file aw5010sup1.cif
_cod_data_source_block HpCL4
_cod_depositor_comments
;
The following automatic conversions were performed:

'_symmetry_cell_setting' value 'Monoclinic' changed to 'monoclinic'
according to
/home/data/users/saulius/crontab/automatic-downloads/rss-feeds/IUCr/lib/dictionaries/cif_core.dic
dictionary named 'cif_core.dic' version 2.4.2 from 2011-04-26.

'_exptl_absorpt_correction_type' value 'MULTI-SCAN' changed to
'multi-scan' according to
/home/data/users/saulius/crontab/automatic-downloads/rss-feeds/IUCr/lib/dictionaries/cif_core.dic
dictionary named 'cif_core.dic' version 2.4.2 from 2011-04-26.

'_refine_ls_hydrogen_treatment' value 'CONSTR' changed to 'constr'
according to
/home/data/users/saulius/crontab/automatic-downloads/rss-feeds/IUCr/lib/dictionaries/cif_core.dic
dictionary named 'cif_core.dic' version 2.4.2 from 2011-04-26.

Automatic conversion script
Id: cif_fix_values 4973 2017-02-22 13:04:09Z antanas 

2019-09-06
Z value and formula fixed to values more according to usual
chemical conventions.                 miguel
;
_cod_original_formula_sum 'C26 H28 Cl2 N2'
_cod_original_formula_weight 439.40
_cod_original_formula_moiety 'C26 H28 Cl2 N2'
_cod_original_formula_units_Z 4
_cod_original_sg_symbol_H-M 'P 21/n'
_cod_database_code 2108267

loop_
_symmetry_equiv_pos_as_xyz
'x, y, z'
'-x+1/2, y+1/2, -z+1/2'
'-x, -y, -z'
'x-1/2, -y-1/2, z-1/2'

loop_
_atom_site_label
_atom_site_type_symbol
_atom_site_fract_x
_atom_site_fract_y
_atom_site_fract_z
_atom_site_U_iso_or_equiv
_atom_site_adp_type
_atom_site_occupancy
_atom_site_symmetry_multiplicity
_atom_site_calc_flag
_atom_site_refinement_flags
Cl1 Cl 0.16113(3) -0.105318(13) 0.09600(3) 0.02383(8) Uani 1 1 d .
Cl2 Cl 0.06028(4) 0.206920(14) 0.64757(4) 0.02666(9) Uani 1 1 d .
N1 N 0.32298(11) 0.10366(4) 0.42810(11) 0.0168(2) Uani 1 1 d .
H1 H 0.3551 0.1096 0.5158 0.020 Uiso 1 1 calc R
N2 N 0.44333(10) 0.01285(5) 0.82468(11) 0.0196(2) Uani 1 1 d .
H2 H 0.5339 0.0102 0.8541 0.024 Uiso 1 1 calc R
C1 C 0.29819(12) 0.04944(5) 0.36662(12) 0.0152(2) Uani 1 1 d .
C2 C 0.31199(13) -0.00662(5) 0.42355(13) 0.0186(2) Uani 1 1 d .
H2A H 0.3474 -0.0123 0.5184 0.022 Uiso 1 1 calc R
C3 C 0.27210(13) -0.05394(5) 0.33662(14) 0.0194(2) Uani 1 1 d .
H3 H 0.2804 -0.0930 0.3715 0.023 Uiso 1 1 calc R
C4 C 0.21957(12) -0.04408(5) 0.19725(13) 0.0170(2) Uani 1 1 d .
C5 C 0.20915(12) 0.01115(5) 0.13837(13) 0.0158(2) Uani 1 1 d .
H5 H 0.1764 0.0163 0.0429 0.019 Uiso 1 1 calc R
C6 C 0.24892(11) 0.05955(5) 0.22516(12) 0.0142(2) Uani 1 1 d .
C7 C 0.24567(12) 0.12218(5) 0.20414(12) 0.0153(2) Uani 1 1 d .
C8 C 0.28944(12) 0.14742(5) 0.33024(13) 0.0157(2) Uani 1 1 d .
C9 C 0.30181(13) 0.21097(5) 0.36927(14) 0.0198(2) Uani 1 1 d .
H9A H 0.3845 0.2277 0.3401 0.024 Uiso 1 1 calc R
H9B H 0.3169 0.2141 0.4701 0.024 Uiso 1 1 calc R
C10 C 0.17374(14) 0.24760(5) 0.30626(14) 0.0219(3) Uani 1 1 d .
H10A H 0.0898 0.2277 0.3254 0.026 Uiso 1 1 calc R
H10B H 0.1807 0.2865 0.3520 0.026 Uiso 1 1 calc R
C11 C 0.15443(14) 0.25738(5) 0.15225(15) 0.0228(3) Uani 1 1 d .
H11A H 0.2443 0.2705 0.1316 0.027 Uiso 1 1 calc R
H11B H 0.0867 0.2897 0.1262 0.027 Uiso 1 1 calc R
C12 C 0.10420(13) 0.20379(5) 0.06284(14) 0.0212(3) Uani 1 1 d .
H12A H 0.0194 0.1882 0.0901 0.025 Uiso 1 1 calc R
H12B H 0.0775 0.2171 -0.0333 0.025 Uiso 1 1 calc R
C13 C 0.20896(13) 0.15351(6) 0.06927(13) 0.0198(2) Uani 1 1 d .
H13A H 0.1708 0.1243 -0.0020 0.024 Uiso 1 1 calc R
H13B H 0.2955 0.1695 0.0465 0.024 Uiso 1 1 calc R
C14 C 0.37166(12) 0.06421(5) 0.78873(13) 0.0172(2) Uani 1 1 d .
C15 C 0.41828(13) 0.12215(6) 0.78713(13) 0.0200(2) Uani 1 1 d .
H15 H 0.5142 0.1315 0.8145 0.024 Uiso 1 1 calc R
C16 C 0.32024(14) 0.16573(6) 0.74435(13) 0.0206(3) Uani 1 1 d .
H16 H 0.3484 0.2057 0.7425 0.025 Uiso 1 1 calc R
C17 C 0.17952(13) 0.15060(5) 0.70386(13) 0.0188(2) Uani 1 1 d .
C18 C 0.13122(12) 0.09357(5) 0.70514(12) 0.0170(2) Uani 1 1 d .
H18 H 0.0350 0.0848 0.6777 0.020 Uiso 1 1 calc R
C19 C 0.22912(12) 0.04893(5) 0.74841(12) 0.0152(2) Uani 1 1 d .
C20 C 0.21868(12) -0.01379(5) 0.76100(13) 0.0160(2) Uani 1 1 d .
C21 C 0.35155(12) -0.03410(6) 0.80770(13) 0.0178(2) Uani 1 1 d .
C22 C 0.40245(13) -0.09576(6) 0.83594(15) 0.0227(3) Uani 1 1 d .
H22A H 0.3714 -0.1103 0.9185 0.027 Uiso 1 1 calc R
H22B H 0.5055 -0.0956 0.8557 0.027 Uiso 1 1 calc R
C23 C 0.35115(14) -0.13812(6) 0.71786(16) 0.0251(3) Uani 1 1 d .
H23A H 0.4042 -0.1754 0.7356 0.030 Uiso 1 1 calc R
H23B H 0.3719 -0.1209 0.6330 0.030 Uiso 1 1 calc R
C24 C 0.19567(14) -0.15237(6) 0.69423(16) 0.0259(3) Uani 1 1 d .
H24A H 0.1776 -0.1866 0.6319 0.031 Uiso 1 1 calc R
H24B H 0.1732 -0.1645 0.7827 0.031 Uiso 1 1 calc R
C25 C 0.09598(13) -0.10292(6) 0.63475(14) 0.0215(3) Uani 1 1 d .
H25A H 0.1236 -0.0885 0.5503 0.026 Uiso 1 1 calc R
H25B H 0.0014 -0.1198 0.6080 0.026 Uiso 1 1 calc R
C26 C 0.08842(12) -0.05017(5) 0.72794(13) 0.0185(2) Uani 1 1 d .
H26A H 0.0109 -0.0244 0.6838 0.022 Uiso 1 1 calc R
H26B H 0.0659 -0.0646 0.8146 0.022 Uiso 1 1 calc R

loop_
_atom_site_aniso_label
_atom_site_aniso_U_11
_atom_site_aniso_U_22
_atom_site_aniso_U_33
_atom_site_aniso_U_23
_atom_site_aniso_U_13
_atom_site_aniso_U_12
Cl1 0.02640(16) 0.01897(14) 0.02623(17) -0.00661(11) 0.00544(13) -0.00167(11)
Cl2 0.03049(17) 0.02073(15) 0.02851(19) -0.00213(12) 0.00522(14) 0.00787(12)
N1 0.0185(5) 0.0195(5) 0.0118(5) -0.0010(4) 0.0014(4) -0.0019(4)
N2 0.0105(4) 0.0264(5) 0.0210(6) 0.0038(4) 0.0008(4) -0.0003(4)
C1 0.0127(5) 0.0196(5) 0.0138(6) -0.0012(4) 0.0040(4) -0.0013(4)
C2 0.0192(6) 0.0220(6) 0.0153(6) 0.0025(4) 0.0049(5) 0.0002(4)
C3 0.0197(6) 0.0181(5) 0.0219(6) 0.0024(5) 0.0076(5) 0.0000(4)
C4 0.0143(5) 0.0180(5) 0.0196(6) -0.0046(4) 0.0051(5) -0.0009(4)
C5 0.0128(5) 0.0202(5) 0.0144(6) -0.0020(4) 0.0029(4) 0.0015(4)
C6 0.0111(5) 0.0183(5) 0.0141(6) 0.0007(4) 0.0045(4) 0.0010(4)
C7 0.0137(5) 0.0182(5) 0.0144(6) 0.0000(4) 0.0038(4) 0.0012(4)
C8 0.0124(5) 0.0186(5) 0.0163(6) 0.0006(4) 0.0035(4) -0.0007(4)
C9 0.0200(6) 0.0187(6) 0.0198(6) -0.0030(5) 0.0018(5) -0.0040(4)
C10 0.0226(6) 0.0161(5) 0.0269(7) -0.0047(5) 0.0049(5) -0.0007(4)
C11 0.0221(6) 0.0176(6) 0.0278(7) 0.0021(5) 0.0029(5) 0.0012(5)
C12 0.0197(6) 0.0212(6) 0.0212(7) 0.0018(5) 0.0008(5) 0.0047(5)
C13 0.0217(6) 0.0224(6) 0.0155(6) 0.0020(5) 0.0041(5) 0.0055(5)
C14 0.0143(5) 0.0234(6) 0.0140(6) -0.0005(4) 0.0032(4) -0.0004(4)
C15 0.0183(6) 0.0261(6) 0.0155(6) -0.0031(5) 0.0032(5) -0.0056(5)
C16 0.0255(6) 0.0205(6) 0.0164(6) -0.0038(4) 0.0061(5) -0.0037(5)
C17 0.0224(6) 0.0196(6) 0.0150(6) -0.0017(4) 0.0050(5) 0.0045(5)
C18 0.0147(5) 0.0225(6) 0.0139(6) -0.0016(4) 0.0036(4) 0.0014(4)
C19 0.0132(5) 0.0210(6) 0.0115(6) -0.0014(4) 0.0032(4) -0.0005(4)
C20 0.0122(5) 0.0206(5) 0.0157(6) 0.0013(4) 0.0038(4) 0.0002(4)
C21 0.0128(5) 0.0243(6) 0.0169(6) 0.0040(5) 0.0042(5) 0.0003(4)
C22 0.0142(5) 0.0261(6) 0.0283(7) 0.0109(5) 0.0052(5) 0.0038(5)
C23 0.0238(6) 0.0205(6) 0.0338(8) 0.0061(5) 0.0128(6) 0.0053(5)
C24 0.0249(7) 0.0204(6) 0.0336(8) 0.0027(5) 0.0088(6) -0.0017(5)
C25 0.0198(6) 0.0226(6) 0.0224(7) 0.0009(5) 0.0048(5) -0.0041(5)
C26 0.0124(5) 0.0226(6) 0.0205(6) 0.0021(5) 0.0037(5) -0.0011(4)

loop_
_atom_type_symbol
_atom_type_description
_atom_type_scat_dispersion_real
_atom_type_scat_dispersion_imag
_atom_type_scat_source
C C 0.0033 0.0016 'International Tables Vol C Tables 4.2.6.8 and 6.1.1.4'
H H 0.0000 0.0000 'International Tables Vol C Tables 4.2.6.8 and 6.1.1.4'
N N 0.0061 0.0033 'International Tables Vol C Tables 4.2.6.8 and 6.1.1.4'
Cl Cl 0.1484 0.1585 'International Tables Vol C Tables 4.2.6.8 and 6.1.1.4'

loop_
_geom_angle_atom_site_label_1
_geom_angle_atom_site_label_2
_geom_angle_atom_site_label_3
_geom_angle
C1 N1 C8 109.34(10)
C1 N1 H1 125.3
C8 N1 H1 125.3
C14 N2 C21 109.63(10)
C14 N2 H2 125.2
C21 N2 H2 125.2
N1 C1 C2 130.04(11)
N1 C1 C6 107.13(10)
C2 C1 C6 122.81(11)
C3 C2 C1 117.47(12)
C3 C2 H2A 121.3
C1 C2 H2A 121.3
C2 C3 C4 119.95(11)
C2 C3 H3 120.0
C4 C3 H3 120.0
C5 C4 C3 123.29(11)
C5 C4 Cl1 119.26(10)
C3 C4 Cl1 117.43(9)
C4 C5 C6 117.39(11)
C4 C5 H5 121.3
C6 C5 H5 121.3
C5 C6 C1 119.03(11)
C5 C6 C7 133.50(11)
C1 C6 C7 107.40(10)
C8 C7 C6 106.60(10)
C8 C7 C13 126.86(11)
C6 C7 C13 126.46(11)
C7 C8 N1 109.51(10)
C7 C8 C9 129.60(11)
N1 C8 C9 120.88(11)
C8 C9 C10 113.55(10)
C8 C9 H9A 108.9
C10 C9 H9A 108.9
C8 C9 H9B 108.9
C10 C9 H9B 108.9
H9A C9 H9B 107.7
C11 C10 C9 114.84(11)
C11 C10 H10A 108.6
C9 C10 H10A 108.6
C11 C10 H10B 108.6
C9 C10 H10B 108.6
H10A C10 H10B 107.5
C10 C11 C12 115.61(11)
C10 C11 H11A 108.4
C12 C11 H11A 108.4
C10 C11 H11B 108.4
C12 C11 H11B 108.4
H11A C11 H11B 107.4
C13 C12 C11 115.67(11)
C13 C12 H12A 108.4
C11 C12 H12A 108.4
C13 C12 H12B 108.4
C11 C12 H12B 108.4
H12A C12 H12B 107.4
C7 C13 C12 115.56(11)
C7 C13 H13A 108.4
C12 C13 H13A 108.4
C7 C13 H13B 108.4
C12 C13 H13B 108.4
H13A C13 H13B 107.5
N2 C14 C15 130.78(11)
N2 C14 C19 106.92(10)
C15 C14 C19 122.29(11)
C16 C15 C14 117.92(11)
C16 C15 H15 121.0
C14 C15 H15 121.0
C15 C16 C17 119.77(11)
C15 C16 H16 120.1
C17 C16 H16 120.1
C18 C17 C16 123.20(11)
C18 C17 Cl2 118.73(10)
C16 C17 Cl2 118.07(10)
C17 C18 C19 117.75(11)
C17 C18 H18 121.1
C19 C18 H18 121.1
C18 C19 C14 119.06(11)
C18 C19 C20 133.41(11)
C14 C19 C20 107.52(10)
C21 C20 C19 106.48(10)
C21 C20 C26 126.72(11)
C19 C20 C26 126.79(10)
C20 C21 N2 109.45(11)
C20 C21 C22 129.60(11)
N2 C21 C22 120.93(10)
C21 C22 C23 113.45(11)
C21 C22 H22A 108.9
C23 C22 H22A 108.9
C21 C22 H22B 108.9
C23 C22 H22B 108.9
H22A C22 H22B 107.7
C22 C23 C24 114.72(11)
C22 C23 H23A 108.6
C24 C23 H23A 108.6
C22 C23 H23B 108.6
C24 C23 H23B 108.6
H23A C23 H23B 107.6
C25 C24 C23 116.43(11)
C25 C24 H24A 108.2
C23 C24 H24A 108.2
C25 C24 H24B 108.2
C23 C24 H24B 108.2
H24A C24 H24B 107.3
C26 C25 C24 116.35(11)
C26 C25 H25A 108.2
C24 C25 H25A 108.2
C26 C25 H25B 108.2
C24 C25 H25B 108.2
H25A C25 H25B 107.4
C20 C26 C25 115.07(10)
C20 C26 H26A 108.5
C25 C26 H26A 108.5
C20 C26 H26B 108.5
C25 C26 H26B 108.5
H26A C26 H26B 107.5

loop_
_geom_bond_atom_site_label_1
_geom_bond_atom_site_label_2
_geom_bond_distance
Cl1 C4 1.7475(12)
Cl2 C17 1.7488(13)
N1 C1 1.3757(15)
N1 C8 1.3865(16)
N1 H1 0.8800
N2 C14 1.3722(16)
N2 C21 1.3837(16)
N2 H2 0.8800
C1 C2 1.3897(17)
C1 C6 1.4173(17)
C2 C3 1.3877(18)
C2 H2A 0.9500
C3 C4 1.4022(18)
C3 H3 0.9500
C4 C5 1.3803(17)
C5 C6 1.4059(16)
C5 H5 0.9500
C6 C7 1.4370(16)
C7 C8 1.3722(17)
C7 C13 1.5018(17)
C8 C9 1.4934(16)
C9 C10 1.5334(18)
C9 H9A 0.9900
C9 H9B 0.9900
C10 C11 1.527(2)
C10 H10A 0.9900
C10 H10B 0.9900
C11 C12 1.5315(18)
C11 H11A 0.9900
C11 H11B 0.9900
C12 C13 1.5286(17)
C12 H12A 0.9900
C12 H12B 0.9900
C13 H13A 0.9900
C13 H13B 0.9900
C14 C15 1.3941(17)
C14 C19 1.4187(16)
C15 C16 1.3868(18)
C15 H15 0.9500
C16 C17 1.4015(18)
C16 H16 0.9500
C17 C18 1.3798(17)
C18 C19 1.4040(16)
C18 H18 0.9500
C19 C20 1.4353(16)
C20 C21 1.3735(16)
C20 C26 1.5019(16)
C21 C22 1.4946(17)
C22 C23 1.527(2)
C22 H22A 0.9900
C22 H22B 0.9900
C23 C24 1.5302(19)
C23 H23A 0.9900
C23 H23B 0.9900
C24 C25 1.5295(19)
C24 H24A 0.9900
C24 H24B 0.9900
C25 C26 1.5273(18)
C25 H25A 0.9900
C25 H25B 0.9900
C26 H26A 0.9900
C26 H26B 0.9900

loop_
_geom_torsion_atom_site_label_1
_geom_torsion_atom_site_label_2
_geom_torsion_atom_site_label_3
_geom_torsion_atom_site_label_4
_geom_torsion
C8 N1 C1 C2 -177.75(12)
C8 N1 C1 C6 0.66(13)
N1 C1 C2 C3 176.66(12)
C6 C1 C2 C3 -1.53(18)
C1 C2 C3 C4 -0.32(18)
C2 C3 C4 C5 2.37(19)
C2 C3 C4 Cl1 -176.03(9)
C3 C4 C5 C6 -2.42(17)
Cl1 C4 C5 C6 175.95(8)
C4 C5 C6 C1 0.53(16)
C4 C5 C6 C7 -175.96(12)
N1 C1 C6 C5 -177.10(10)
C2 C1 C6 C5 1.45(17)
N1 C1 C6 C7 0.22(12)
C2 C1 C6 C7 178.78(11)
C5 C6 C7 C8 175.75(12)
C1 C6 C7 C8 -1.02(12)
C5 C6 C7 C13 -7.3(2)
C1 C6 C7 C13 175.94(11)
C6 C7 C8 N1 1.45(13)
C13 C7 C8 N1 -175.50(11)
C6 C7 C8 C9 -177.80(12)
C13 C7 C8 C9 5.3(2)
C1 N1 C8 C7 -1.35(13)
C1 N1 C8 C9 177.97(10)
C7 C8 C9 C10 46.48(18)
N1 C8 C9 C10 -132.69(12)
C8 C9 C10 C11 -70.53(14)
C9 C10 C11 C12 73.62(14)
C10 C11 C12 C13 -69.35(15)
C8 C7 C13 C12 -51.75(17)
C6 C7 C13 C12 131.88(12)
C11 C12 C13 C7 66.45(15)
C21 N2 C14 C15 -179.23(13)
C21 N2 C14 C19 0.38(14)
N2 C14 C15 C16 179.59(13)
C19 C14 C15 C16 0.02(19)
C14 C15 C16 C17 -0.35(19)
C15 C16 C17 C18 0.6(2)
C15 C16 C17 Cl2 -178.77(10)
C16 C17 C18 C19 -0.48(19)
Cl2 C17 C18 C19 178.88(9)
C17 C18 C19 C14 0.14(17)
C17 C18 C19 C20 -178.86(13)
N2 C14 C19 C18 -179.57(11)
C15 C14 C19 C18 0.08(18)
N2 C14 C19 C20 -0.33(13)
C15 C14 C19 C20 179.32(11)
C18 C19 C20 C21 179.25(13)
C14 C19 C20 C21 0.17(14)
C18 C19 C20 C26 0.0(2)
C14 C19 C20 C26 -179.12(12)
C19 C20 C21 N2 0.06(14)
C26 C20 C21 N2 179.35(11)
C19 C20 C21 C22 -178.40(13)
C26 C20 C21 C22 0.9(2)
C14 N2 C21 C20 -0.28(15)
C14 N2 C21 C22 178.34(11)
C20 C21 C22 C23 50.51(18)
N2 C21 C22 C23 -127.79(13)
C21 C22 C23 C24 -70.17(14)
C22 C23 C24 C25 71.24(16)
C23 C24 C25 C26 -68.78(16)
C21 C20 C26 C25 -49.95(18)
C19 C20 C26 C25 129.19(13)
C24 C25 C26 C20 66.80(15)

_cod_database_fobs_code 2108267
